data_7100414
loop_
_publ_author_name
'Daniel Mindiola'
'Brad C. Bailey'
'Falguni Basuli'
'Doug Brown'
'Rodney L. Clark'
'John C. Huffman'

_publ_section_title
;
Latent low-coordinate titanium imides supported by a
sterically encumbering beta-diketiminate ligand
;
_journal_name_full 'Chemical Communications'
_journal_paper_doi 10.1039/b500350d
_journal_year 2005
_chemical_formula_sum 'C48 H70 F3 N3 O3 S Ti'
_chemical_formula_weight 874.03
_space_group_IT_number 61
_symmetry_cell_setting orthorhombic
_symmetry_space_group_name_Hall '-P 2ac 2ab'
_symmetry_space_group_name_H-M 'P b c a'
_cell_angle_alpha 90.00
_cell_angle_beta 90.00
_cell_angle_gamma 90.00
_cell_formula_units_Z 16
_cell_length_a 21.124(10)
_cell_length_b 22.856(11)
_cell_length_c 38.962(19)
_cell_measurement_temperature 123(2)
_cell_volume 18811(16)
_diffrn_ambient_temperature 123(2)
_exptl_crystal_density_diffrn 1.234
_cod_depositor_comments
;
The following automatic conversions were performed:
'_symmetry_cell_setting' value 'Orthorhombic' changed to 'orthorhombic'
according to '/home/saulius/struct/CIF-dictionaries/cif_core.dic'
dictionary named 'cif_core.dic' version 2.4.1 from 2010-06-29.

Automatic conversion script
Id: cif_fix_enum 1527 2010-12-29 10:47:43Z saulius 
;
_cod_database_code 7100414

loop_
_symmetry_equiv_pos_as_xyz
'x, y, z'
'-x+1/2, -y, z+1/2'
'x+1/2, -y+1/2, -z'
'-x, y+1/2, -z+1/2'
'-x, -y, -z'
'x-1/2, y, -z-1/2'
'-x-1/2, y-1/2, z'
'x, -y-1/2, z-1/2'

loop_
_atom_site_label
_atom_site_type_symbol
_atom_site_fract_x
_atom_site_fract_y
_atom_site_fract_z
_atom_site_U_iso_or_equiv
_atom_site_adp_type
_atom_site_occupancy
_atom_site_symmetry_multiplicity
_atom_site_calc_flag
_atom_site_refinement_flags
_atom_site_disorder_assembly
_atom_site_disorder_group
Ti1 Ti 0.20807(5) 0.22129(5) 0.00668(3) 0.0201(3) Uani 1 1 d . . .
N2 N 0.2292(2) 0.3074(2) -0.00214(12) 0.0180(12) Uani 1 1 d . . .
C3 C 0.1734(3) 0.3327(3) -0.00824(15) 0.0201(14) Uani 1 1 d . . .
C4 C 0.1210(3) 0.2987(3) -0.01885(15) 0.0228(15) Uani 1 1 d . . .
H4 H 0.0815 0.3161 -0.0132 0.027 Uiso 1 1 calc R . .
C5 C 0.1142(3) 0.2436(3) -0.03634(15) 0.0220(15) Uani 1 1 d . . .
N6 N 0.1629(2) 0.2070(2) -0.03763(12) 0.0221(13) Uani 1 1 d . . .
C7 C 0.2857(3) 0.3383(3) 0.00793(17) 0.0246(15) Uani 1 1 d . . .
C8 C 0.3322(3) 0.3523(3) -0.01671(16) 0.0230(15) Uani 1 1 d . . .
C9 C 0.3836(3) 0.3860(3) -0.00649(18) 0.0289(16) Uani 1 1 d . . .
H9 H 0.4144 0.3974 -0.0229 0.035 Uiso 1 1 calc R . .
C10 C 0.3902(3) 0.4029(3) 0.02739(18) 0.0332(18) Uani 1 1 d . . .
H10 H 0.4253 0.4264 0.0339 0.040 Uiso 1 1 calc R . .
C11 C 0.3468(3) 0.3863(3) 0.05167(18) 0.0294(17) Uani 1 1 d . . .
H11 H 0.3528 0.3976 0.0749 0.035 Uiso 1 1 calc R . .
C12 C 0.2948(3) 0.3535(3) 0.04292(15) 0.0219(15) Uani 1 1 d . . .
C13 C 0.2491(3) 0.3343(3) 0.07089(16) 0.0303(17) Uani 1 1 d . . .
H13 H 0.2078 0.3243 0.0599 0.036 Uiso 1 1 calc R . .
C14 C 0.2372(4) 0.3814(3) 0.09795(18) 0.043(2) Uani 1 1 d . . .
H14A H 0.2757 0.3872 0.1116 0.064 Uiso 1 1 calc R . .
H14B H 0.2026 0.3690 0.1130 0.064 Uiso 1 1 calc R . .
H14C H 0.2258 0.4182 0.0866 0.064 Uiso 1 1 calc R . .
C15 C 0.2763(3) 0.2785(3) 0.08740(17) 0.041(2) Uani 1 1 d . . .
H15A H 0.3152 0.2881 0.0999 0.062 Uiso 1 1 calc R . .
H15B H 0.2857 0.2497 0.0695 0.062 Uiso 1 1 calc R . .
H15C H 0.2451 0.2621 0.1034 0.062 Uiso 1 1 calc R . .
C16 C 0.3259(3) 0.3324(3) -0.05439(17) 0.0292(16) Uani 1 1 d . . .
H16 H 0.3107 0.2909 -0.0541 0.035 Uiso 1 1 calc R . .
C17 C 0.3889(3) 0.3332(3) -0.07343(18) 0.041(2) Uani 1 1 d . . .
H17A H 0.3843 0.3129 -0.0955 0.062 Uiso 1 1 calc R . .
H17B H 0.4211 0.3134 -0.0596 0.062 Uiso 1 1 calc R . .
H17C H 0.4018 0.3738 -0.0775 0.062 Uiso 1 1 calc R . .
C18 C 0.2775(4) 0.3680(3) -0.07411(17) 0.040(2) Uani 1 1 d . . .
H18A H 0.2886 0.4096 -0.0728 0.061 Uiso 1 1 calc R . .
H18B H 0.2355 0.3620 -0.0641 0.061 Uiso 1 1 calc R . .
H18C H 0.2772 0.3556 -0.0982 0.061 Uiso 1 1 calc R . .
C19 C 0.1542(3) 0.3988(3) -0.00282(16) 0.0265(16) Uani 1 1 d . . .
C20 C 0.2079(3) 0.4422(3) 0.00268(17) 0.0283(16) Uani 1 1 d . . .
H20A H 0.1908 0.4820 0.0031 0.043 Uiso 1 1 calc R . .
H20B H 0.2386 0.4385 -0.0161 0.043 Uiso 1 1 calc R . .
H20C H 0.2288 0.4338 0.0246 0.043 Uiso 1 1 calc R . .
C21 C 0.1189(3) 0.4209(3) -0.03528(17) 0.0340(18) Uani 1 1 d . . .
H21A H 0.1070 0.4620 -0.0321 0.051 Uiso 1 1 calc R . .
H21B H 0.0807 0.3974 -0.0389 0.051 Uiso 1 1 calc R . .
H21C H 0.1467 0.4173 -0.0553 0.051 Uiso 1 1 calc R . .
C22 C 0.1087(3) 0.4025(3) 0.02799(17) 0.0342(18) Uani 1 1 d . . .
H22A H 0.1307 0.3896 0.0488 0.051 Uiso 1 1 calc R . .
H22B H 0.0720 0.3772 0.0239 0.051 Uiso 1 1 calc R . .
H22C H 0.0945 0.4430 0.0309 0.051 Uiso 1 1 calc R . .
C23 C 0.0451(3) 0.2338(3) -0.04936(18) 0.0308(17) Uani 1 1 d . . .
C24 C 0.0180(4) 0.2878(3) -0.0669(2) 0.054(2) Uani 1 1 d . . .
H24A H 0.0452 0.2989 -0.0862 0.081 Uiso 1 1 calc R . .
H24B H 0.0160 0.3201 -0.0504 0.081 Uiso 1 1 calc R . .
H24C H -0.0247 0.2791 -0.0754 0.081 Uiso 1 1 calc R . .
C25 C 0.0343(3) 0.1830(3) -0.07409(19) 0.039(2) Uani 1 1 d . . .
H25A H -0.0110 0.1791 -0.0788 0.059 Uiso 1 1 calc R . .
H25B H 0.0501 0.1467 -0.0637 0.059 Uiso 1 1 calc R . .
H25C H 0.0570 0.1905 -0.0956 0.059 Uiso 1 1 calc R . .
C26 C 0.0043(3) 0.2201(3) -0.01655(19) 0.043(2) Uani 1 1 d . . .
H26A H -0.0397 0.2131 -0.0233 0.064 Uiso 1 1 calc R . .
H26B H 0.0062 0.2535 -0.0008 0.064 Uiso 1 1 calc R . .
H26C H 0.0211 0.1852 -0.0051 0.064 Uiso 1 1 calc R . .
C27 C 0.1675(3) 0.1572(3) -0.06045(17) 0.0276(17) Uani 1 1 d . . .
C28 C 0.1520(3) 0.1009(3) -0.04891(17) 0.0285(17) Uani 1 1 d . . .
C29 C 0.1595(3) 0.0546(3) -0.07133(18) 0.0353(18) Uani 1 1 d . . .
H29 H 0.1509 0.0160 -0.0635 0.042 Uiso 1 1 calc R . .
C30 C 0.1794(4) 0.0630(3) -0.10506(19) 0.042(2) Uani 1 1 d . . .
H30 H 0.1823 0.0308 -0.1204 0.050 Uiso 1 1 calc R . .
C31 C 0.1944(4) 0.1180(4) -0.11577(19) 0.042(2) Uani 1 1 d . . .
H31 H 0.2082 0.1234 -0.1388 0.051 Uiso 1 1 calc R . .
C32 C 0.1904(3) 0.1659(3) -0.09454(17) 0.0326(18) Uani 1 1 d . . .
C33 C 0.2096(4) 0.2262(3) -0.10791(17) 0.0392(19) Uani 1 1 d . . .
H33 H 0.2144 0.2523 -0.0875 0.047 Uiso 1 1 calc R . .
C34 C 0.2720(4) 0.2255(4) -0.1262(2) 0.067(3) Uani 1 1 d . . .
H34A H 0.2700 0.1979 -0.1454 0.100 Uiso 1 1 calc R . .
H34B H 0.3053 0.2133 -0.1102 0.100 Uiso 1 1 calc R . .
H34C H 0.2814 0.2648 -0.1349 0.100 Uiso 1 1 calc R . .
C35 C 0.1600(5) 0.2531(4) -0.1305(3) 0.092(4) Uani 1 1 d . . .
H35A H 0.1709 0.2941 -0.1351 0.137 Uiso 1 1 calc R . .
H35B H 0.1188 0.2513 -0.1190 0.137 Uiso 1 1 calc R . .
H35C H 0.1579 0.2317 -0.1523 0.137 Uiso 1 1 calc R . .
C36 C 0.1270(3) 0.0885(3) -0.01256(17) 0.0301(17) Uani 1 1 d . . .
H36 H 0.1194 0.1272 -0.0013 0.036 Uiso 1 1 calc R . .
C37 C 0.0645(3) 0.0561(3) -0.0128(2) 0.044(2) Uani 1 1 d . . .
H37A H 0.0714 0.0156 -0.0203 0.066 Uiso 1 1 calc R . .
H37B H 0.0352 0.0754 -0.0287 0.066 Uiso 1 1 calc R . .
H37C H 0.0464 0.0561 0.0103 0.066 Uiso 1 1 calc R . .
C38 C 0.1753(3) 0.0561(3) 0.00906(18) 0.0389(19) Uani 1 1 d . . .
H38A H 0.1596 0.0527 0.0327 0.058 Uiso 1 1 calc R . .
H38B H 0.2154 0.0776 0.0090 0.058 Uiso 1 1 calc R . .
H38C H 0.1820 0.0169 -0.0005 0.058 Uiso 1 1 calc R . .
N39 N 0.2744(2) 0.1789(2) 0.01020(12) 0.0194(12) Uani 1 1 d . . .
C40 C 0.3273(3) 0.1410(3) 0.01472(16) 0.0234(15) Uani 1 1 d . . .
C41 C 0.3680(3) 0.1278(3) -0.01274(16) 0.0255(16) Uani 1 1 d . . .
C42 C 0.4205(3) 0.0925(3) -0.00697(19) 0.0351(18) Uani 1 1 d . . .
H42 H 0.4474 0.0831 -0.0257 0.042 Uiso 1 1 calc R . .
C43 C 0.4348(3) 0.0706(3) 0.0249(2) 0.0370(19) Uani 1 1 d . . .
H43 H 0.4719 0.0480 0.0285 0.044 Uiso 1 1 calc R . .
C44 C 0.3940(3) 0.0823(3) 0.05146(19) 0.0366(19) Uani 1 1 d . . .
H44 H 0.4035 0.0668 0.0735 0.044 Uiso 1 1 calc R . .
C45 C 0.3397(3) 0.1159(3) 0.04766(16) 0.0265(16) Uani 1 1 d . . .
C46 C 0.2948(3) 0.1217(3) 0.07790(16) 0.0307(17) Uani 1 1 d . . .
H46 H 0.2593 0.1481 0.0711 0.037 Uiso 1 1 calc R . .
C47 C 0.2672(3) 0.0620(3) 0.08712(17) 0.041(2) Uani 1 1 d . . .
H47A H 0.2504 0.0433 0.0664 0.061 Uiso 1 1 calc R . .
H47B H 0.2330 0.0670 0.1039 0.061 Uiso 1 1 calc R . .
H47C H 0.3005 0.0373 0.0970 0.061 Uiso 1 1 calc R . .
C48 C 0.3276(4) 0.1479(3) 0.10978(18) 0.049(2) Uani 1 1 d . . .
H48A H 0.3595 0.1203 0.1183 0.073 Uiso 1 1 calc R . .
H48B H 0.2960 0.1550 0.1277 0.073 Uiso 1 1 calc R . .
H48C H 0.3481 0.1848 0.1036 0.073 Uiso 1 1 calc R . .
C49 C 0.3532(3) 0.1472(3) -0.04925(17) 0.0338(18) Uani 1 1 d . . .
H49 H 0.3158 0.1740 -0.0487 0.041 Uiso 1 1 calc R . .
C50 C 0.3368(3) 0.0941(3) -0.07108(18) 0.042(2) Uani 1 1 d . . .
H50A H 0.3284 0.1067 -0.0947 0.062 Uiso 1 1 calc R . .
H50B H 0.2991 0.0750 -0.0617 0.062 Uiso 1 1 calc R . .
H50C H 0.3723 0.0666 -0.0709 0.062 Uiso 1 1 calc R . .
C51 C 0.4097(4) 0.1801(4) -0.06426(18) 0.049(2) Uani 1 1 d . . .
H51A H 0.4471 0.1549 -0.0638 0.073 Uiso 1 1 calc R . .
H51B H 0.4177 0.2154 -0.0506 0.073 Uiso 1 1 calc R . .
H51C H 0.4003 0.1913 -0.0880 0.073 Uiso 1 1 calc R . .
O52 O 0.1534(2) 0.21065(19) 0.04756(10) 0.0304(11) Uani 1 1 d . . .
S53 S 0.11384(9) 0.18357(8) 0.07529(4) 0.0309(4) Uani 1 1 d . . .
O54 O 0.0645(2) 0.1478(2) 0.06237(12) 0.0430(13) Uani 1 1 d . . .
O55 O 0.1506(2) 0.1636(2) 0.10338(12) 0.0489(15) Uani 1 1 d . . .
C56 C 0.0744(4) 0.2494(3) 0.09155(19) 0.041(2) Uani 1 1 d . . .
F57 F 0.1155(2) 0.2850(2) 0.10540(11) 0.0593(14) Uani 1 1 d . . .
F58 F 0.0458(2) 0.2770(2) 0.06590(12) 0.0662(15) Uani 1 1 d . . .
F59 F 0.0307(2) 0.23541(19) 0.11440(12) 0.0588(14) Uani 1 1 d . . .
Ti60 Ti 0.55995(5) 0.01249(5) 0.24189(3) 0.0207(3) Uani 1 1 d . . .
N61 N 0.5241(2) 0.0883(2) 0.26154(12) 0.0197(12) Uani 1 1 d . . .
C62 C 0.5784(3) 0.1154(3) 0.26889(14) 0.0220(15) Uani 1 1 d . . .
C63 C 0.6342(3) 0.0809(3) 0.27579(14) 0.0214(15) Uani 1 1 d . . .
H63 H 0.6721 0.1016 0.2710 0.026 Uiso 1 1 calc R . .
C64 C 0.6460(3) 0.0237(3) 0.28799(15) 0.0192(14) Uiso 1 1 d . . .
N65 N 0.5988(2) -0.0158(2) 0.28556(12) 0.0230(13) Uani 1 1 d . . .
C66 C 0.4628(3) 0.1158(3) 0.25643(16) 0.0259(16) Uani 1 1 d . . .
C67 C 0.4472(3) 0.1365(3) 0.22320(16) 0.0257(16) Uani 1 1 d . . .
C68 C 0.3877(3) 0.1613(3) 0.21824(18) 0.0288(17) Uani 1 1 d . . .
H68 H 0.3767 0.1757 0.1961 0.035 Uiso 1 1 calc R . .
C69 C 0.3449(3) 0.1655(3) 0.2442(2) 0.0338(18) Uani 1 1 d . . .
H69 H 0.3046 0.1826 0.2400 0.041 Uiso 1 1 calc R . .
C70 C 0.3596(3) 0.1451(3) 0.27660(18) 0.0310(17) Uani 1 1 d . . .
H70 H 0.3301 0.1496 0.2948 0.037 Uiso 1 1 calc R . .
C71 C 0.4185(3) 0.1177(3) 0.28268(16) 0.0246(16) Uani 1 1 d . . .
C72 C 0.4318(3) 0.0926(3) 0.31876(16) 0.0300(17) Uani 1 1 d . . .
H72 H 0.4519 0.0533 0.3158 0.036 Uiso 1 1 calc R . .
C73 C 0.4777(3) 0.1307(3) 0.33952(17) 0.0365(19) Uani 1 1 d . . .
H73A H 0.4625 0.1712 0.3397 0.055 Uiso 1 1 calc R . .
H73B H 0.5198 0.1292 0.3290 0.055 Uiso 1 1 calc R . .
H73C H 0.4801 0.1160 0.3631 0.055 Uiso 1 1 calc R . .
C74 C 0.3716(3) 0.0843(3) 0.34035(18) 0.0384(19) Uani 1 1 d . . .
H74A H 0.3819 0.0626 0.3613 0.058 Uiso 1 1 calc R . .
H74B H 0.3402 0.0624 0.3270 0.058 Uiso 1 1 calc R . .
H74C H 0.3542 0.1227 0.3465 0.058 Uiso 1 1 calc R . .
C75 C 0.4917(3) 0.1307(3) 0.19243(16) 0.0356(19) Uani 1 1 d . . .
H75 H 0.5345 0.1187 0.2009 0.043 Uiso 1 1 calc R . .
C76 C 0.4982(4) 0.1888(4) 0.17242(19) 0.051(2) Uani 1 1 d . . .
H76A H 0.5296 0.1842 0.1541 0.076 Uiso 1 1 calc R . .
H76B H 0.5118 0.2199 0.1881 0.076 Uiso 1 1 calc R . .
H76C H 0.4572 0.1993 0.1623 0.076 Uiso 1 1 calc R . .
C77 C 0.4660(4) 0.0824(3) 0.16908(18) 0.046(2) Uani 1 1 d . . .
H77A H 0.4639 0.0455 0.1819 0.069 Uiso 1 1 calc R . .
H77B H 0.4941 0.0777 0.1493 0.069 Uiso 1 1 calc R . .
H77C H 0.4235 0.0931 0.1611 0.069 Uiso 1 1 calc R . .
C78 C 0.5928(3) 0.1822(3) 0.27032(17) 0.0319(18) Uani 1 1 d . . .
C79 C 0.5352(3) 0.2228(3) 0.26949(19) 0.0351(18) Uani 1 1 d . . .
H79A H 0.5488 0.2631 0.2739 0.053 Uiso 1 1 calc R . .
H79B H 0.5049 0.2108 0.2872 0.053 Uiso 1 1 calc R . .
H79C H 0.5150 0.2205 0.2469 0.053 Uiso 1 1 calc R . .
C80 C 0.6336(3) 0.1962(3) 0.23864(19) 0.041(2) Uani 1 1 d . . .
H80A H 0.6102 0.1861 0.2178 0.062 Uiso 1 1 calc R . .
H80B H 0.6729 0.1735 0.2396 0.062 Uiso 1 1 calc R . .
H80C H 0.6438 0.2381 0.2384 0.062 Uiso 1 1 calc R . .
C81 C 0.6306(3) 0.1962(3) 0.30316(18) 0.0373(19) Uani 1 1 d . . .
H81A H 0.6375 0.2385 0.3047 0.056 Uiso 1 1 calc R . .
H81B H 0.6716 0.1761 0.3023 0.056 Uiso 1 1 calc R . .
H81C H 0.6068 0.1828 0.3233 0.056 Uiso 1 1 calc R . .
C82 C 0.7155(3) 0.0130(3) 0.29971(14) 0.0208(14) Uani 1 1 d . . .
C83 C 0.7256(3) -0.0402(3) 0.32334(16) 0.0291(17) Uani 1 1 d . . .
H83A H 0.7709 -0.0449 0.3281 0.044 Uiso 1 1 calc R . .
H83B H 0.7095 -0.0755 0.3120 0.044 Uiso 1 1 calc R . .
H83C H 0.7028 -0.0341 0.3449 0.044 Uiso 1 1 calc R . .
C84 C 0.7532(3) 0.0025(3) 0.26617(15) 0.0321(18) Uani 1 1 d . . .
H84A H 0.7515 0.0377 0.2519 0.048 Uiso 1 1 calc R . .
H84B H 0.7347 -0.0305 0.2536 0.048 Uiso 1 1 calc R . .
H84C H 0.7974 -0.0064 0.2718 0.048 Uiso 1 1 calc R . .
C85 C 0.7438(3) 0.0659(3) 0.31777(17) 0.0299(17) Uani 1 1 d . . .
H85A H 0.7145 0.0796 0.3355 0.045 Uiso 1 1 calc R . .
H85B H 0.7509 0.0973 0.3010 0.045 Uiso 1 1 calc R . .
H85C H 0.7842 0.0550 0.3284 0.045 Uiso 1 1 calc R . .
C86 C 0.5953(3) -0.0696(3) 0.30446(15) 0.0220(15) Uani 1 1 d . . .
C87 C 0.5751(3) -0.0671(3) 0.33944(15) 0.0253(16) Uani 1 1 d . . .
C88 C 0.5748(3) -0.1178(3) 0.35813(17) 0.0355(19) Uani 1 1 d . . .
H88 H 0.5617 -0.1163 0.3814 0.043 Uiso 1 1 calc R . .
C89 C 0.5927(4) -0.1706(3) 0.34472(18) 0.041(2) Uani 1 1 d . . .
H89 H 0.5937 -0.2047 0.3587 0.049 Uiso 1 1 calc R . .
C90 C 0.6093(3) -0.1734(3) 0.31011(18) 0.0347(18) Uani 1 1 d . . .
H90 H 0.6196 -0.2102 0.3002 0.042 Uiso 1 1 calc R . .
C91 C 0.6110(3) -0.1237(3) 0.28979(17) 0.0280(16) Uani 1 1 d . . .
C92 C 0.6289(3) -0.1312(3) 0.25163(17) 0.0286(17) Uani 1 1 d . . .
H92 H 0.6257 -0.0922 0.2401 0.034 Uiso 1 1 calc R . .
C93 C 0.6970(3) -0.1539(3) 0.2474(2) 0.044(2) Uani 1 1 d . . .
H93A H 0.6997 -0.1940 0.2561 0.066 Uiso 1 1 calc R . .
H93B H 0.7260 -0.1288 0.2604 0.066 Uiso 1 1 calc R . .
H93C H 0.7086 -0.1532 0.2231 0.066 Uiso 1 1 calc R . .
C94 C 0.5831(3) -0.1733(3) 0.23392(18) 0.040(2) Uani 1 1 d . . .
H94A H 0.5958 -0.1783 0.2099 0.060 Uiso 1 1 calc R . .
H94B H 0.5401 -0.1572 0.2349 0.060 Uiso 1 1 calc R . .
H94C H 0.5841 -0.2112 0.2456 0.060 Uiso 1 1 calc R . .
C95 C 0.5512(3) -0.0108(3) 0.35586(15) 0.0287(16) Uani 1 1 d . . .
H95 H 0.5406 0.0171 0.3369 0.034 Uiso 1 1 calc R . .
C96 C 0.6008(3) 0.0181(3) 0.37821(18) 0.0382(19) Uani 1 1 d . . .
H96A H 0.5830 0.0534 0.3887 0.057 Uiso 1 1 calc R . .
H96B H 0.6375 0.0288 0.3641 0.057 Uiso 1 1 calc R . .
H96C H 0.6141 -0.0092 0.3962 0.057 Uiso 1 1 calc R . .
C97 C 0.4910(3) -0.0208(3) 0.37674(17) 0.042(2) Uani 1 1 d . . .
H97A H 0.5011 -0.0439 0.3972 0.063 Uiso 1 1 calc R . .
H97B H 0.4600 -0.0419 0.3627 0.063 Uiso 1 1 calc R . .
H97C H 0.4733 0.0170 0.3837 0.063 Uiso 1 1 calc R . .
N98 N 0.4999(2) -0.0332(2) 0.23032(11) 0.0237(13) Uani 1 1 d . . .
C99 C 0.4517(3) -0.0723(3) 0.22008(15) 0.0199(15) Uani 1 1 d . . .
C100 C 0.4112(3) -0.0967(3) 0.24496(16) 0.0226(15) Uani 1 1 d . . .
C101 C 0.3619(3) -0.1322(3) 0.23477(16) 0.0243(16) Uani 1 1 d . . .
H101 H 0.3349 -0.1490 0.2516 0.029 Uiso 1 1 calc R . .
C102 C 0.3512(3) -0.1436(3) 0.20018(17) 0.0269(16) Uani 1 1 d . . .
H102 H 0.3158 -0.1663 0.1932 0.032 Uiso 1 1 calc R . .
C103 C 0.3925(3) -0.1218(3) 0.17639(18) 0.0318(18) Uani 1 1 d . . .
H103 H 0.3865 -0.1322 0.1530 0.038 Uiso 1 1 calc R . .
C104 C 0.4425(3) -0.0855(3) 0.18469(15) 0.0236(15) Uani 1 1 d . . .
C105 C 0.4893(3) -0.0662(3) 0.15719(16) 0.0330(18) Uani 1 1 d . . .
H105 H 0.5135 -0.0320 0.1664 0.040 Uiso 1 1 calc R . .
C106 C 0.4552(4) -0.0461(4) 0.12406(18) 0.061(3) Uani 1 1 d . . .
H10A H 0.4362 -0.0800 0.1127 0.092 Uiso 1 1 calc R . .
H10B H 0.4859 -0.0276 0.1086 0.092 Uiso 1 1 calc R . .
H10C H 0.4220 -0.0179 0.1299 0.092 Uiso 1 1 calc R . .
C107 C 0.5363(4) -0.1136(4) 0.1486(2) 0.067(3) Uani 1 1 d . . .
H10D H 0.5632 -0.1212 0.1686 0.101 Uiso 1 1 calc R . .
H10E H 0.5627 -0.1009 0.1293 0.101 Uiso 1 1 calc R . .
H10F H 0.5136 -0.1494 0.1423 0.101 Uiso 1 1 calc R . .
C108 C 0.4206(3) -0.0856(3) 0.28332(15) 0.0260(16) Uani 1 1 d . . .
H108 H 0.4592 -0.0608 0.2861 0.031 Uiso 1 1 calc R . .
C109 C 0.3648(3) -0.0520(3) 0.29789(16) 0.0368(19) Uani 1 1 d . . .
H10G H 0.3264 -0.0758 0.2960 0.055 Uiso 1 1 calc R . .
H10H H 0.3591 -0.0155 0.2850 0.055 Uiso 1 1 calc R . .
H10I H 0.3728 -0.0429 0.3221 0.055 Uiso 1 1 calc R . .
C110 C 0.4318(4) -0.1427(3) 0.30262(17) 0.042(2) Uani 1 1 d . . .
H11A H 0.4377 -0.1344 0.3271 0.064 Uiso 1 1 calc R . .
H11B H 0.4697 -0.1620 0.2935 0.064 Uiso 1 1 calc R . .
H11C H 0.3951 -0.1685 0.2996 0.064 Uiso 1 1 calc R . .
O111 O 0.6139(2) 0.0237(2) 0.19990(10) 0.0322(12) Uani 1 1 d . . .
S112 S 0.67525(10) 0.02723(12) 0.18176(5) 0.0531(7) Uani 1 1 d . . .
O113 O 0.7124(3) 0.0765(3) 0.19255(12) 0.0641(18) Uani 1 1 d . . .
O114 O 0.7067(3) -0.0291(3) 0.17773(15) 0.077(2) Uani 1 1 d . . .
C115 C 0.6500(4) 0.0447(4) 0.13845(18) 0.053(2) Uani 1 1 d . . .
F116 F 0.6094(2) 0.0072(2) 0.12660(10) 0.0584(13) Uani 1 1 d . . .
F117 F 0.7012(2) 0.0452(2) 0.11813(11) 0.0724(16) Uani 1 1 d . . .
F118 F 0.6229(3) 0.0983(2) 0.13886(13) 0.0714(15) Uani 1 1 d . . .

loop_
_atom_site_aniso_label
_atom_site_aniso_U_11
_atom_site_aniso_U_22
_atom_site_aniso_U_33
_atom_site_aniso_U_23
_atom_site_aniso_U_13
_atom_site_aniso_U_12
Ti1 0.0273(7) 0.0219(6) 0.0111(5) -0.0008(5) 0.0002(5) -0.0026(6)
N2 0.016(3) 0.025(3) 0.013(3) -0.001(2) -0.003(2) -0.002(2)
C3 0.027(4) 0.020(4) 0.014(3) 0.007(3) 0.007(3) -0.003(3)
C4 0.022(4) 0.027(4) 0.019(3) 0.008(3) 0.003(3) 0.009(3)
C5 0.027(4) 0.022(4) 0.017(3) 0.006(3) 0.001(3) 0.006(3)
N6 0.025(3) 0.027(3) 0.014(3) 0.000(2) -0.006(2) -0.002(3)
C7 0.027(4) 0.015(3) 0.032(4) 0.007(3) 0.004(3) 0.006(3)
C8 0.028(4) 0.017(4) 0.024(4) 0.004(3) -0.004(3) -0.001(3)
C9 0.022(4) 0.026(4) 0.039(4) 0.005(3) 0.003(3) 0.004(3)
C10 0.030(4) 0.024(4) 0.046(5) -0.002(4) -0.011(4) -0.002(3)
C11 0.025(4) 0.032(4) 0.031(4) 0.000(3) -0.007(3) -0.001(3)
C12 0.028(4) 0.017(3) 0.021(4) -0.001(3) 0.000(3) 0.002(3)
C13 0.034(4) 0.038(5) 0.019(4) -0.006(3) -0.007(3) -0.001(4)
C14 0.046(5) 0.045(5) 0.037(5) -0.010(4) 0.003(4) -0.009(4)
C15 0.048(5) 0.051(5) 0.026(4) -0.003(4) -0.004(3) -0.011(4)
C16 0.027(4) 0.028(4) 0.033(4) 0.001(3) 0.001(3) -0.002(3)
C17 0.039(5) 0.048(5) 0.037(4) -0.001(4) 0.005(4) 0.000(4)
C18 0.055(5) 0.046(5) 0.020(4) 0.006(4) 0.001(4) 0.011(4)
C19 0.028(4) 0.026(4) 0.025(4) 0.000(3) 0.001(3) -0.003(3)
C20 0.030(4) 0.018(3) 0.038(4) -0.001(3) -0.005(3) 0.004(3)
C21 0.041(5) 0.019(4) 0.043(4) 0.009(3) -0.004(4) 0.001(4)
C22 0.037(5) 0.027(4) 0.039(4) -0.011(3) 0.003(4) 0.006(4)
C23 0.029(4) 0.027(4) 0.037(4) -0.007(3) -0.006(3) 0.006(3)
C24 0.061(6) 0.034(5) 0.067(6) -0.014(4) -0.040(5) 0.007(4)
C25 0.035(5) 0.037(5) 0.046(5) -0.004(4) -0.022(4) 0.002(4)
C26 0.030(4) 0.042(5) 0.056(5) -0.012(4) 0.004(4) -0.002(4)
C27 0.028(4) 0.029(4) 0.026(4) -0.009(3) -0.011(3) 0.008(3)
C28 0.024(4) 0.031(4) 0.030(4) -0.010(3) -0.012(3) 0.005(3)
C29 0.038(5) 0.026(4) 0.042(5) -0.011(4) -0.013(4) 0.005(4)
C30 0.054(5) 0.039(5) 0.032(5) -0.026(4) -0.015(4) 0.013(4)
C31 0.052(6) 0.051(5) 0.025(4) -0.009(4) -0.009(4) 0.006(4)
C32 0.047(5) 0.032(4) 0.019(4) -0.008(3) -0.010(3) 0.005(4)
C33 0.049(5) 0.049(5) 0.019(4) -0.012(4) -0.001(4) -0.004(4)
C34 0.063(7) 0.071(7) 0.066(6) 0.028(5) 0.011(5) 0.004(5)
C35 0.062(7) 0.079(8) 0.134(10) 0.047(7) -0.010(7) 0.005(6)
C36 0.043(5) 0.014(4) 0.033(4) -0.003(3) -0.008(3) 0.002(3)
C37 0.033(5) 0.035(5) 0.065(6) 0.008(4) -0.004(4) 0.000(4)
C38 0.038(5) 0.036(5) 0.042(5) 0.008(4) 0.002(4) -0.005(4)
N39 0.024(3) 0.025(3) 0.009(2) -0.001(2) 0.002(2) -0.011(2)
C40 0.024(4) 0.020(4) 0.025(4) 0.000(3) -0.004(3) -0.003(3)
C41 0.022(4) 0.029(4) 0.026(4) -0.006(3) 0.005(3) -0.005(3)
C42 0.025(4) 0.035(4) 0.045(5) -0.006(4) 0.004(4) -0.001(3)
C43 0.020(4) 0.036(5) 0.055(5) 0.004(4) -0.006(4) 0.000(4)
C44 0.040(5) 0.035(5) 0.035(4) 0.005(4) -0.010(4) -0.006(4)
C45 0.024(4) 0.030(4) 0.026(4) -0.002(3) -0.001(3) 0.000(3)
C46 0.038(4) 0.035(4) 0.019(4) 0.003(3) -0.001(3) 0.002(4)
C47 0.049(5) 0.051(5) 0.022(4) 0.003(4) -0.006(3) -0.003(4)
C48 0.065(6) 0.050(5) 0.031(4) 0.001(4) -0.016(4) 0.013(5)
C49 0.039(5) 0.037(5) 0.025(4) -0.005(3) 0.009(3) 0.002(4)
C50 0.032(5) 0.051(5) 0.042(5) -0.008(4) 0.005(4) -0.003(4)
C51 0.058(6) 0.056(6) 0.032(4) -0.007(4) 0.009(4) -0.010(5)
O52 0.034(3) 0.036(3) 0.020(2) 0.003(2) 0.008(2) 0.000(2)
S53 0.0357(11) 0.0315(10) 0.0254(9) 0.0034(8) 0.0110(8) 0.0013(9)
O54 0.041(3) 0.045(3) 0.043(3) 0.001(3) 0.015(3) -0.014(3)
O55 0.060(4) 0.061(4) 0.026(3) 0.018(3) -0.001(3) 0.003(3)
C56 0.052(6) 0.040(5) 0.031(4) 0.011(4) 0.020(4) 0.003(4)
F57 0.072(4) 0.046(3) 0.060(3) -0.027(3) 0.020(3) -0.013(3)
F58 0.071(4) 0.064(3) 0.064(3) 0.010(3) 0.017(3) 0.027(3)
F59 0.061(3) 0.055(3) 0.060(3) 0.001(2) 0.040(3) 0.001(2)
Ti60 0.0279(7) 0.0248(6) 0.0094(5) 0.0010(5) -0.0002(5) -0.0007(6)
N61 0.028(3) 0.022(3) 0.010(3) 0.000(2) -0.003(2) 0.006(3)
C62 0.031(4) 0.029(4) 0.006(3) 0.005(3) 0.004(3) -0.003(3)
C63 0.022(4) 0.029(4) 0.014(3) -0.004(3) -0.003(3) -0.009(3)
N65 0.019(3) 0.040(4) 0.011(3) -0.005(2) -0.004(2) -0.007(3)
C66 0.035(4) 0.018(3) 0.026(4) -0.006(3) 0.001(3) -0.005(3)
C67 0.040(5) 0.016(3) 0.022(4) 0.000(3) -0.003(3) -0.006(3)
C68 0.037(4) 0.018(4) 0.032(4) 0.002(3) -0.010(3) 0.005(3)
C69 0.026(4) 0.020(4) 0.055(5) 0.001(4) -0.013(4) 0.001(3)
C70 0.027(4) 0.029(4) 0.038(4) -0.010(3) 0.002(3) -0.003(3)
C71 0.027(4) 0.023(4) 0.024(4) -0.007(3) -0.001(3) -0.004(3)
C72 0.034(4) 0.034(4) 0.022(4) -0.007(3) -0.002(3) 0.001(4)
C73 0.037(5) 0.047(5) 0.025(4) -0.007(4) -0.001(3) 0.007(4)
C74 0.029(4) 0.048(5) 0.038(4) 0.000(4) 0.003(4) 0.001(4)
C75 0.036(5) 0.049(5) 0.022(4) 0.005(4) -0.005(3) 0.001(4)
C76 0.053(6) 0.060(6) 0.039(5) 0.021(4) -0.005(4) 0.009(5)
C77 0.053(5) 0.058(6) 0.028(4) -0.006(4) -0.010(4) 0.019(4)
C78 0.033(4) 0.026(4) 0.037(4) 0.007(3) -0.009(3) -0.004(3)
C79 0.034(4) 0.019(4) 0.053(5) -0.003(4) -0.007(4) -0.009(3)
C80 0.043(5) 0.026(4) 0.055(5) 0.017(4) -0.004(4) -0.002(4)
C81 0.045(5) 0.017(4) 0.050(5) -0.007(3) -0.017(4) 0.000(3)
C82 0.022(4) 0.023(4) 0.017(3) 0.004(3) 0.003(3) -0.007(3)
C83 0.028(4) 0.031(4) 0.029(4) -0.001(3) -0.006(3) -0.005(3)
C84 0.026(4) 0.048(5) 0.022(4) 0.003(3) -0.001(3) 0.000(3)
C85 0.027(4) 0.033(4) 0.029(4) 0.004(3) -0.010(3) -0.013(3)
C86 0.025(4) 0.025(4) 0.017(3) 0.006(3) -0.013(3) -0.006(3)
C87 0.031(4) 0.031(4) 0.014(3) 0.007(3) -0.008(3) -0.011(3)
C88 0.046(5) 0.045(5) 0.015(4) 0.006(3) -0.015(3) -0.019(4)
C89 0.063(6) 0.025(4) 0.034(4) 0.022(4) -0.026(4) -0.018(4)
C90 0.049(5) 0.020(4) 0.035(4) -0.002(3) -0.015(4) -0.004(4)
C91 0.030(4) 0.025(4) 0.029(4) 0.002(3) -0.010(3) -0.003(3)
C92 0.037(4) 0.016(4) 0.033(4) -0.004(3) -0.006(3) -0.002(3)
C93 0.043(5) 0.035(4) 0.053(5) -0.015(4) -0.005(4) 0.002(4)
C94 0.040(5) 0.036(5) 0.044(5) -0.006(4) -0.007(4) 0.004(4)
C95 0.032(4) 0.042(4) 0.012(3) 0.011(3) -0.005(3) -0.007(4)
C96 0.036(5) 0.037(5) 0.041(4) -0.007(4) -0.005(4) -0.003(4)
C97 0.049(5) 0.052(5) 0.026(4) -0.001(4) 0.006(4) -0.009(4)
N98 0.029(3) 0.035(4) 0.007(3) 0.007(2) 0.001(2) 0.005(3)
C99 0.029(4) 0.017(3) 0.014(3) 0.000(3) -0.002(3) 0.002(3)
C100 0.031(4) 0.013(3) 0.024(4) 0.001(3) -0.002(3) 0.003(3)
C101 0.023(4) 0.018(4) 0.032(4) 0.004(3) -0.001(3) -0.001(3)
C102 0.032(4) 0.021(4) 0.028(4) -0.007(3) -0.010(3) 0.003(3)
C103 0.040(5) 0.032(4) 0.024(4) -0.013(3) -0.011(3) 0.009(4)
C104 0.033(4) 0.019(4) 0.018(3) -0.003(3) -0.002(3) 0.006(3)
C105 0.043(5) 0.041(5) 0.016(4) -0.003(3) -0.003(3) -0.005(4)
C106 0.088(7) 0.073(7) 0.023(4) 0.009(4) -0.015(4) -0.031(6)
C107 0.092(8) 0.062(6) 0.049(6) -0.006(5) 0.043(5) 0.006(6)
C108 0.034(4) 0.026(4) 0.017(3) 0.005(3) 0.002(3) -0.007(3)
C109 0.039(5) 0.055(5) 0.016(4) -0.003(3) 0.002(3) 0.003(4)
C110 0.052(5) 0.051(5) 0.025(4) 0.002(4) -0.010(4) -0.005(4)
O111 0.030(3) 0.050(3) 0.017(2) 0.002(2) 0.002(2) -0.003(2)
S112 0.0406(13) 0.098(2) 0.0207(10) 0.0069(12) 0.0039(9) -0.0092(14)
O113 0.063(4) 0.105(5) 0.024(3) 0.017(3) -0.006(3) -0.044(4)
O114 0.074(4) 0.100(5) 0.057(4) 0.018(4) 0.019(3) 0.058(4)
C115 0.066(6) 0.077(7) 0.016(4) 0.004(4) 0.009(4) -0.027(6)
F116 0.086(4) 0.065(3) 0.024(2) -0.007(2) 0.003(2) -0.020(3)
F117 0.067(3) 0.119(5) 0.032(3) 0.012(3) 0.024(2) -0.004(3)
F118 0.094(4) 0.049(3) 0.071(4) 0.015(3) -0.004(3) 0.005(3)

loop_
_geom_bond_atom_site_label_1
_geom_bond_atom_site_label_2
_geom_bond_distance
_geom_bond_site_symmetry_2
_geom_bond_publ_flag
Ti1 N39 1.708(5) . ?
Ti1 O52 1.982(4) . ?
Ti1 N6 1.999(5) . ?
Ti1 N2 2.046(5) . ?
Ti1 C5 2.647(6) . ?
Ti1 C3 2.712(6) . ?
N2 C3 1.334(7) . ?
N2 C7 1.442(8) . ?
C3 C4 1.414(8) . ?
C3 C19 1.580(9) . ?
C4 C5 1.439(9) . ?
C5 N6 1.328(8) . ?
C5 C23 1.561(9) . ?
N6 C27 1.447(8) . ?
C7 C8 1.410(8) . ?
C7 C12 1.420(8) . ?
C8 C9 1.389(9) . ?
C8 C16 1.543(9) . ?
C9 C10 1.383(9) . ?
C10 C11 1.372(9) . ?
C11 C12 1.372(9) . ?
C12 C13 1.519(9) . ?
C13 C14 1.527(9) . ?
C13 C15 1.540(9) . ?
C16 C18 1.517(9) . ?
C16 C17 1.523(9) . ?
C19 C20 1.521(9) . ?
C19 C22 1.539(9) . ?
C19 C21 1.552(9) . ?
C23 C24 1.522(9) . ?
C23 C25 1.526(9) . ?
C23 C26 1.573(9) . ?
C27 C28 1.402(9) . ?
C27 C32 1.427(9) . ?
C28 C29 1.381(9) . ?
C28 C36 1.538(9) . ?
C29 C30 1.393(10) . ?
C30 C31 1.361(10) . ?
C31 C32 1.375(9) . ?
C32 C33 1.529(10) . ?
C33 C34 1.498(10) . ?
C33 C35 1.502(11) . ?
C36 C37 1.515(9) . ?
C36 C38 1.517(9) . ?
N39 C40 1.424(8) . ?
C40 C41 1.406(8) . ?
C40 C45 1.431(8) . ?
C41 C42 1.390(9) . ?
C41 C49 1.522(9) . ?
C42 C43 1.371(9) . ?
C43 C44 1.373(10) . ?
C44 C45 1.388(9) . ?
C45 C46 1.518(9) . ?
C46 C47 1.527(9) . ?
C46 C48 1.543(9) . ?
C49 C50 1.521(9) . ?
C49 C51 1.527(9) . ?
O52 S53 1.500(4) . ?
S53 O54 1.417(5) . ?
S53 O55 1.418(5) . ?
S53 C56 1.834(8) . ?
C56 F57 1.306(9) . ?
C56 F59 1.321(8) . ?
C56 F58 1.327(8) . ?
Ti60 N98 1.704(6) . ?
Ti60 N65 1.997(5) . ?
Ti60 O111 2.010(4) . ?
Ti60 N61 2.040(5) . ?
Ti60 C64 2.568(6) . ?
Ti60 C63 2.578(6) . ?
Ti60 C62 2.605(7) . ?
N61 C62 1.335(8) . ?
N61 C66 1.453(8) . ?
C62 C63 1.443(9) . ?
C62 C78 1.558(9) . ?
C63 C64 1.413(8) . ?
C64 N65 1.348(7) . ?
C64 C82 1.558(8) . ?
N65 C86 1.434(8) . ?
C66 C71 1.387(9) . ?
C66 C67 1.417(9) . ?
C67 C68 1.393(9) . ?
C67 C75 1.529(9) . ?
C68 C69 1.360(9) . ?
C69 C70 1.381(9) . ?
C70 C71 1.413(9) . ?
C71 C72 1.544(9) . ?
C72 C73 1.533(9) . ?
C72 C74 1.538(9) . ?
C75 C77 1.529(10) . ?
C75 C76 1.547(10) . ?
C78 C79 1.531(9) . ?
C78 C80 1.540(9) . ?
C78 C81 1.541(9) . ?
C82 C85 1.522(8) . ?
C82 C83 1.539(8) . ?
C82 C84 1.549(8) . ?
C86 C91 1.402(9) . ?
C86 C87 1.429(8) . ?
C87 C88 1.369(9) . ?
C87 C95 1.523(9) . ?
C88 C89 1.368(10) . ?
C89 C90 1.395(9) . ?
C90 C91 1.386(9) . ?
C91 C92 1.543(9) . ?
C92 C94 1.528(9) . ?
C92 C93 1.538(9) . ?
C95 C96 1.514(9) . ?
C95 C97 1.528(9) . ?
N98 C99 1.412(8) . ?
C99 C100 1.408(8) . ?
C99 C104 1.425(8) . ?
C100 C101 1.378(8) . ?
C100 C108 1.529(8) . ?
C101 C102 1.391(8) . ?
C102 C103 1.367(9) . ?
C103 C104 1.382(9) . ?
C104 C105 1.524(9) . ?
C105 C107 1.506(10) . ?
C105 C106 1.548(9) . ?
C108 C109 1.517(9) . ?
C108 C110 1.525(9) . ?
O111 S112 1.479(5) . ?
S112 O113 1.436(6) . ?
S112 O114 1.457(6) . ?
S112 C115 1.814(8) . ?
C115 F116 1.297(9) . ?
C115 F117 1.341(9) . ?
C115 F118 1.353(10) . ?
